data_7008745
loop_
_publ_author_name
'Aguado, Javier E.'
'Canales, Silvia'
'Gimeno, M Concepci\'on'
'Jones, Peter G.'
'Laguna, Antonio'
'Villacampa, M. Dolores'

_publ_section_title
;
 Group 11 complexes with unsymmetrical P,S and P,Se disubstituted
 ferrocene ligands.
;
_journal_issue 18
_journal_name_full 'Dalton transactions (Cambridge, England : 2003)'
_journal_page_first 3005
_journal_page_last 3015
_journal_paper_doi 10.1039/b507058a
_journal_year 2005
_chemical_formula_sum 'C28 H23 Au Cl Fe P Se'
_chemical_formula_weight 757.66
_chemical_name_systematic
;
?
;
_space_group_IT_number 14
_symmetry_cell_setting monoclinic
_symmetry_space_group_name_Hall '-P 2ybc'
_symmetry_space_group_name_H-M 'P 1 21/c 1'
_atom_sites_solution_hydrogens geom
_atom_sites_solution_primary direct
_atom_sites_solution_secondary difmap
_audit_creation_method SHELXL-97
_cell_angle_alpha 90.00
_cell_angle_beta 106.2200(10)
_cell_angle_gamma 90.00
_cell_formula_units_Z 4
_cell_length_a 10.0410(7)
_cell_length_b 22.0090(15)
_cell_length_c 11.8345(8)
_cell_measurement_reflns_used 3059
_cell_measurement_temperature 173(2)
_cell_measurement_theta_max 25.1
_cell_measurement_theta_min 2.3
_cell_volume 2511.2(3)
_computing_cell_refinement 'Bruker SMART'
_computing_data_collection 'Bruker SAINT'
_computing_data_reduction 'Bruker SMART'
_computing_molecular_graphics XP
_computing_publication_material SHELXL-97
_computing_structure_refinement 'SHELXL-97 (Sheldrick, 1997)'
_computing_structure_solution 'SHELXS-97 (Sheldrick, 1990)'
_diffrn_ambient_temperature 173(2)
_diffrn_detector_area_resol_mean 8.28
_diffrn_measured_fraction_theta_full 0.928
_diffrn_measured_fraction_theta_max 0.928
_diffrn_measurement_device_type 'Bruker SMART APEX CCD'
_diffrn_measurement_method '\w rotations with narrow frames'
_diffrn_radiation_monochromator graphite
_diffrn_radiation_source 'fine-focus sealed tube'
_diffrn_radiation_type MoK\a
_diffrn_radiation_wavelength 0.71073
_diffrn_reflns_av_R_equivalents 0.0666
_diffrn_reflns_av_sigmaI/netI 0.0955
_diffrn_reflns_limit_h_max 13
_diffrn_reflns_limit_h_min -13
_diffrn_reflns_limit_k_max 17
_diffrn_reflns_limit_k_min -29
_diffrn_reflns_limit_l_max 15
_diffrn_reflns_limit_l_min -15
_diffrn_reflns_number 16363
_diffrn_reflns_theta_full 28.56
_diffrn_reflns_theta_max 28.56
_diffrn_reflns_theta_min 2.31
_diffrn_standards_decay_% 0
_exptl_absorpt_coefficient_mu 8.048
_exptl_absorpt_correction_T_max 0.7390
_exptl_absorpt_correction_T_min 0.2115
_exptl_absorpt_correction_type multi-scan
_exptl_absorpt_process_details SADABS
_exptl_crystal_colour orange
_exptl_crystal_density_diffrn 2.004
_exptl_crystal_density_method 'not measured'
_exptl_crystal_description plate
_exptl_crystal_F_000 1448
_exptl_crystal_size_max 0.28
_exptl_crystal_size_mid 0.12
_exptl_crystal_size_min 0.04
_refine_diff_density_max 1.822
_refine_diff_density_min -1.122
_refine_diff_density_rms 0.162
_refine_ls_extinction_method none
_refine_ls_goodness_of_fit_ref 0.824
_refine_ls_hydrogen_treatment riding
_refine_ls_matrix_type full
_refine_ls_number_parameters 298
_refine_ls_number_reflns 5936
_refine_ls_number_restraints 0
_refine_ls_restrained_S_all 0.824
_refine_ls_R_factor_all 0.0697
_refine_ls_R_factor_gt 0.0403
_refine_ls_shift/su_max 0.003
_refine_ls_shift/su_mean 0.000
_refine_ls_structure_factor_coef Fsqd
_refine_ls_weighting_details 'calc w=1/[\s^2^(Fo^2^)+(0.0244P)^2^+0.0000P] where P=(Fo^2^+2Fc^2^)/3'
_refine_ls_weighting_scheme calc
_refine_ls_wR_factor_gt 0.0711
_refine_ls_wR_factor_ref 0.0768
_reflns_number_gt 3885
_reflns_number_total 5936
_reflns_threshold_expression >2sigma(I)
_cod_data_source_file b507058a.txt
_cod_data_source_block con6as(complex5)
_cod_depositor_comments
;
The following automatic conversions were performed:
'_symmetry_cell_setting' value 'Monoclinic' changed to 'monoclinic'
according to '/home/saulius/struct/CIF-dictionaries/cif_core.dic'
dictionary named 'cif_core.dic' version 2.4.1 from 2010-06-29.

Automatic conversion script
Id: cif_fix_enum 1527 2010-12-29 10:47:43Z saulius 
;
_cod_original_sg_symbol_H-M P2(1)/c
_cod_database_code 7008745

loop_
_symmetry_equiv_pos_as_xyz
'x, y, z'
'-x, y+1/2, -z+1/2'
'-x, -y, -z'
'x, -y-1/2, z-1/2'

loop_
_atom_site_label
_atom_site_type_symbol
_atom_site_fract_x
_atom_site_fract_y
_atom_site_fract_z
_atom_site_U_iso_or_equiv
_atom_site_adp_type
_atom_site_occupancy
_atom_site_symmetry_multiplicity
_atom_site_calc_flag
_atom_site_refinement_flags
_atom_site_disorder_assembly
_atom_site_disorder_group
Au Au 0.10991(3) 0.522909(11) 0.34659(2) 0.02919(8) Uani 1 1 d . . .
Cl Cl 0.0510(2) 0.43227(7) 0.41361(15) 0.0443(4) Uani 1 1 d . . .
P P 0.17725(17) 0.60849(7) 0.27941(13) 0.0253(4) Uani 1 1 d . . .
Se Se 0.66415(8) 0.57656(3) 0.77561(6) 0.0437(2) Uani 1 1 d . . .
Fe Fe 0.43233(9) 0.64316(4) 0.53389(8) 0.0318(2) Uani 1 1 d . . .
C1 C 0.4999(7) 0.6209(3) 0.7070(5) 0.0352(16) Uani 1 1 d . . .
C2 C 0.4912(8) 0.6856(4) 0.6930(6) 0.049(2) Uani 1 1 d . . .
H2 H 0.5654 0.7137 0.7184 0.059 Uiso 1 1 calc R . .
C3 C 0.3518(9) 0.6999(5) 0.6345(7) 0.069(3) Uani 1 1 d . . .
H3 H 0.3154 0.7393 0.6126 0.082 Uiso 1 1 calc R . .
C4 C 0.2785(8) 0.6465(5) 0.6150(6) 0.069(3) Uani 1 1 d . . .
H4 H 0.1817 0.6439 0.5777 0.082 Uiso 1 1 calc R . .
C5 C 0.3641(8) 0.5965(4) 0.6568(5) 0.052(2) Uani 1 1 d . . .
H5 H 0.3375 0.5549 0.6526 0.062 Uiso 1 1 calc R . .
C9 C 0.5546(8) 0.6788(4) 0.4406(6) 0.057(2) Uani 1 1 d . . .
H9 H 0.6205 0.7105 0.4658 0.068 Uiso 1 1 calc R . .
C10 C 0.4125(7) 0.6877(3) 0.3794(5) 0.0396(17) Uani 1 1 d . . .
H10 H 0.3677 0.7256 0.3569 0.047 Uiso 1 1 calc R . .
C6 C 0.3495(6) 0.6289(3) 0.3580(5) 0.0280(14) Uani 1 1 d . . .
C7 C 0.4562(7) 0.5858(3) 0.4065(5) 0.0359(16) Uani 1 1 d . . .
H7 H 0.4450 0.5429 0.4049 0.043 Uiso 1 1 calc R . .
C8 C 0.5832(7) 0.6178(4) 0.4581(6) 0.047(2) Uani 1 1 d . . .
H8 H 0.6704 0.6002 0.4970 0.057 Uiso 1 1 calc R . .
C11 C 0.6684(7) 0.5873(3) 0.9385(5) 0.0329(16) Uani 1 1 d . . .
C12 C 0.6666(10) 0.5378(4) 1.0043(6) 0.066(3) Uani 1 1 d . . .
H12 H 0.6584 0.4985 0.9699 0.080 Uiso 1 1 calc R . .
C13 C 0.6769(11) 0.5445(4) 1.1252(7) 0.085(3) Uani 1 1 d . . .
H13 H 0.6733 0.5097 1.1718 0.102 Uiso 1 1 calc R . .
C14 C 0.6922(8) 0.6011(4) 1.1750(7) 0.061(2) Uani 1 1 d . . .
H14 H 0.7006 0.6058 1.2565 0.073 Uiso 1 1 calc R . .
C15 C 0.6952(9) 0.6502(4) 1.1073(7) 0.064(2) Uani 1 1 d . . .
H15 H 0.7038 0.6897 1.1409 0.077 Uiso 1 1 calc R . .
C16 C 0.6859(8) 0.6431(3) 0.9907(6) 0.055(2) Uani 1 1 d . . .
H16 H 0.6917 0.6779 0.9448 0.065 Uiso 1 1 calc R . .
C21 C 0.1808(6) 0.6050(3) 0.1264(5) 0.0286(15) Uani 1 1 d . . .
C22 C 0.0642(7) 0.5832(3) 0.0433(5) 0.0367(16) Uani 1 1 d . . .
H22 H -0.0133 0.5693 0.0673 0.044 Uiso 1 1 calc R . .
C23 C 0.0606(8) 0.5815(3) -0.0743(6) 0.0463(19) Uani 1 1 d . . .
H23 H -0.0185 0.5657 -0.1308 0.056 Uiso 1 1 calc R . .
C24 C 0.1710(8) 0.6027(3) -0.1094(6) 0.0451(19) Uani 1 1 d . . .
H24 H 0.1678 0.6019 -0.1904 0.054 Uiso 1 1 calc R . .
C25 C 0.2862(8) 0.6251(3) -0.0283(6) 0.0446(19) Uani 1 1 d . . .
H25 H 0.3619 0.6405 -0.0529 0.054 Uiso 1 1 calc R . .
C26 C 0.2913(7) 0.6249(3) 0.0898(6) 0.0358(16) Uani 1 1 d . . .
H26 H 0.3726 0.6389 0.1463 0.043 Uiso 1 1 calc R . .
C31 C 0.0694(6) 0.6739(3) 0.2846(5) 0.0260(14) Uani 1 1 d . . .
C32 C 0.0642(7) 0.7227(3) 0.2095(6) 0.0352(16) Uani 1 1 d . . .
H32 H 0.1141 0.7214 0.1521 0.042 Uiso 1 1 calc R . .
C33 C -0.0146(7) 0.7736(3) 0.2186(6) 0.0453(19) Uani 1 1 d . . .
H33 H -0.0191 0.8072 0.1671 0.054 Uiso 1 1 calc R . .
C34 C -0.0855(7) 0.7752(3) 0.3021(7) 0.0468(19) Uani 1 1 d . . .
H34 H -0.1368 0.8105 0.3098 0.056 Uiso 1 1 calc R . .
C35 C -0.0834(7) 0.7269(3) 0.3739(6) 0.0411(18) Uani 1 1 d . . .
H35 H -0.1349 0.7283 0.4301 0.049 Uiso 1 1 calc R . .
C36 C -0.0069(6) 0.6760(3) 0.3659(5) 0.0358(16) Uani 1 1 d . . .
H36 H -0.0062 0.6423 0.4161 0.043 Uiso 1 1 calc R . .

loop_
_atom_site_aniso_label
_atom_site_aniso_U_11
_atom_site_aniso_U_22
_atom_site_aniso_U_33
_atom_site_aniso_U_23
_atom_site_aniso_U_13
_atom_site_aniso_U_12
Au 0.03699(15) 0.02564(13) 0.02588(12) 0.00299(12) 0.01034(10) -0.00229(13)
Cl 0.0649(13) 0.0296(9) 0.0443(10) 0.0045(8) 0.0248(9) -0.0058(9)
P 0.0277(9) 0.0269(9) 0.0211(8) 0.0034(7) 0.0063(7) -0.0019(7)
Se 0.0512(5) 0.0505(5) 0.0291(4) -0.0028(3) 0.0108(3) 0.0153(4)
Fe 0.0275(6) 0.0458(6) 0.0227(5) -0.0027(4) 0.0082(4) -0.0010(4)
C1 0.034(4) 0.052(5) 0.020(3) -0.009(3) 0.007(3) -0.010(3)
C2 0.054(5) 0.053(5) 0.037(4) -0.014(4) 0.005(4) 0.019(4)
C3 0.062(7) 0.093(7) 0.049(5) -0.013(5) 0.013(5) 0.039(6)
C4 0.029(5) 0.154(10) 0.026(4) 0.015(6) 0.011(4) 0.014(6)
C5 0.043(5) 0.092(6) 0.019(3) 0.003(4) 0.006(3) -0.030(5)
C9 0.046(5) 0.084(7) 0.042(5) 0.005(5) 0.013(4) -0.022(5)
C10 0.043(5) 0.048(4) 0.029(4) 0.007(3) 0.013(3) -0.009(4)
C6 0.030(4) 0.036(4) 0.020(3) -0.003(3) 0.010(3) -0.002(3)
C7 0.039(4) 0.046(4) 0.025(3) 0.002(3) 0.013(3) 0.007(3)
C8 0.026(4) 0.081(6) 0.037(4) -0.003(4) 0.012(3) -0.001(4)
C11 0.032(4) 0.045(4) 0.022(3) 0.000(3) 0.008(3) 0.004(3)
C12 0.124(8) 0.043(5) 0.033(4) -0.002(4) 0.022(5) 0.004(5)
C13 0.150(10) 0.066(6) 0.047(5) 0.014(5) 0.040(6) 0.007(6)
C14 0.060(6) 0.094(7) 0.030(4) -0.010(5) 0.015(4) 0.009(5)
C15 0.075(7) 0.079(6) 0.040(5) -0.023(5) 0.020(4) -0.018(5)
C16 0.080(6) 0.041(5) 0.042(5) 0.001(4) 0.017(4) -0.014(4)
C21 0.032(4) 0.029(4) 0.024(3) 0.000(3) 0.007(3) 0.010(3)
C22 0.030(4) 0.046(4) 0.031(4) -0.003(3) 0.004(3) -0.001(3)
C23 0.041(5) 0.067(5) 0.026(4) -0.001(4) 0.002(3) 0.009(4)
C24 0.052(5) 0.062(5) 0.022(3) -0.002(4) 0.012(3) 0.014(4)
C25 0.049(5) 0.048(5) 0.045(4) 0.010(4) 0.028(4) 0.005(4)
C26 0.028(4) 0.045(4) 0.033(4) -0.002(3) 0.007(3) -0.005(3)
C31 0.024(4) 0.028(3) 0.024(3) 0.002(3) 0.002(3) -0.001(3)
C32 0.038(4) 0.036(4) 0.041(4) 0.003(3) 0.026(3) 0.001(3)
C33 0.050(5) 0.032(4) 0.059(5) 0.010(4) 0.024(4) 0.003(4)
C34 0.038(5) 0.039(4) 0.065(5) -0.011(4) 0.017(4) 0.004(4)
C35 0.038(4) 0.051(5) 0.041(4) -0.004(4) 0.022(3) 0.006(4)
C36 0.034(4) 0.044(4) 0.030(4) 0.008(3) 0.010(3) -0.001(3)

loop_
_atom_type_symbol
_atom_type_description
_atom_type_scat_dispersion_real
_atom_type_scat_dispersion_imag
_atom_type_scat_source
C C 0.0033 0.0016 'International Tables Vol C Tables 4.2.6.8 and 6.1.1.4'
H H 0.0000 0.0000 'International Tables Vol C Tables 4.2.6.8 and 6.1.1.4'
P P 0.1023 0.0942 'International Tables Vol C Tables 4.2.6.8 and 6.1.1.4'
Cl Cl 0.1484 0.1585 'International Tables Vol C Tables 4.2.6.8 and 6.1.1.4'
Fe Fe 0.3463 0.8444 'International Tables Vol C Tables 4.2.6.8 and 6.1.1.4'
Se Se -0.0929 2.2259 'International Tables Vol C Tables 4.2.6.8 and 6.1.1.4'
Au Au -2.0133 8.8022 'International Tables Vol C Tables 4.2.6.8 and 6.1.1.4'

loop_
_geom_angle_atom_site_label_1
_geom_angle_atom_site_label_2
_geom_angle_atom_site_label_3
_geom_angle
_geom_angle_site_symmetry_1
_geom_angle_site_symmetry_3
_geom_angle_publ_flag
P Au Cl 176.81(6) . . y
C6 P C31 106.5(3) . . y
C6 P C21 104.1(3) . . y
C31 P C21 104.1(3) . . y
C6 P Au 112.1(2) . . y
C31 P Au 114.7(2) . . y
C21 P Au 114.3(2) . . y
C1 Se C11 98.0(3) . . y
C9 Fe C1 124.1(3) . . ?
C9 Fe C7 67.7(3) . . ?
C1 Fe C7 121.6(3) . . ?
C9 Fe C4 154.0(4) . . ?
C1 Fe C4 67.5(3) . . ?
C7 Fe C4 129.4(4) . . ?
C9 Fe C10 41.0(3) . . ?
C1 Fe C10 160.8(3) . . ?
C7 Fe C10 68.6(3) . . ?
C4 Fe C10 120.6(3) . . ?
C9 Fe C2 105.3(3) . . ?
C1 Fe C2 41.3(3) . . ?
C7 Fe C2 155.2(3) . . ?
C4 Fe C2 67.0(3) . . ?
C10 Fe C2 122.7(3) . . ?
C9 Fe C6 68.8(3) . . ?
C1 Fe C6 156.8(3) . . ?
C7 Fe C6 41.0(2) . . ?
C4 Fe C6 109.9(3) . . ?
C10 Fe C6 41.2(2) . . ?
C2 Fe C6 160.9(3) . . ?
C9 Fe C3 118.7(4) . . ?
C1 Fe C3 68.5(3) . . ?
C7 Fe C3 163.9(3) . . ?
C4 Fe C3 39.3(3) . . ?
C10 Fe C3 105.9(3) . . ?
C2 Fe C3 40.5(3) . . ?
C6 Fe C3 125.1(3) . . ?
C9 Fe C8 39.6(3) . . ?
C1 Fe C8 107.3(3) . . ?
C7 Fe C8 41.3(3) . . ?
C4 Fe C8 166.2(4) . . ?
C10 Fe C8 68.6(3) . . ?
C2 Fe C8 118.2(3) . . ?
C6 Fe C8 69.6(3) . . ?
C3 Fe C8 152.4(4) . . ?
C9 Fe C5 162.8(3) . . ?
C1 Fe C5 41.1(2) . . ?
C7 Fe C5 110.3(3) . . ?
C4 Fe C5 40.1(3) . . ?
C10 Fe C5 155.7(3) . . ?
C2 Fe C5 69.0(3) . . ?
C6 Fe C5 121.7(3) . . ?
C3 Fe C5 68.1(4) . . ?
C8 Fe C5 127.6(3) . . ?
C5 C1 C2 107.7(7) . . ?
C5 C1 Se 126.8(6) . . y
C2 C1 Se 125.4(5) . . y
C5 C1 Fe 70.1(4) . . ?
C2 C1 Fe 69.6(4) . . ?
Se C1 Fe 124.2(3) . . ?
C3 C2 C1 107.3(7) . . ?
C3 C2 Fe 69.9(4) . . ?
C1 C2 Fe 69.1(4) . . ?
C4 C3 C2 107.7(8) . . ?
C4 C3 Fe 70.1(5) . . ?
C2 C3 Fe 69.6(4) . . ?
C3 C4 C5 111.5(8) . . ?
C3 C4 Fe 70.6(5) . . ?
C5 C4 Fe 70.5(4) . . ?
C4 C5 C1 105.7(8) . . ?
C4 C5 Fe 69.4(4) . . ?
C1 C5 Fe 68.8(4) . . ?
C8 C9 C10 110.5(7) . . ?
C8 C9 Fe 70.9(4) . . ?
C10 C9 Fe 69.9(4) . . ?
C9 C10 C6 107.2(7) . . ?
C9 C10 Fe 69.1(4) . . ?
C6 C10 Fe 69.6(3) . . ?
C7 C6 C10 106.6(6) . . ?
C7 C6 P 123.6(5) . . y
C10 C6 P 129.6(5) . . y
C7 C6 Fe 69.2(3) . . ?
C10 C6 Fe 69.3(3) . . ?
P C6 Fe 129.3(3) . . ?
C6 C7 C8 108.8(6) . . ?
C6 C7 Fe 69.7(3) . . ?
C8 C7 Fe 69.7(4) . . ?
C9 C8 C7 106.9(7) . . ?
C9 C8 Fe 69.5(4) . . ?
C7 C8 Fe 69.0(4) . . ?
C12 C11 C16 119.3(6) . . ?
C12 C11 Se 118.7(5) . . y
C16 C11 Se 121.7(5) . . y
C11 C12 C13 119.6(7) . . ?
C14 C13 C12 120.0(8) . . ?
C15 C14 C13 119.4(7) . . ?
C14 C15 C16 120.1(8) . . ?
C11 C16 C15 121.6(7) . . ?
C26 C21 C22 118.9(6) . . ?
C26 C21 P 122.9(5) . . y
C22 C21 P 118.2(5) . . y
C23 C22 C21 120.2(6) . . ?
C24 C23 C22 120.0(7) . . ?
C23 C24 C25 120.4(6) . . ?
C24 C25 C26 119.5(6) . . ?
C21 C26 C25 121.0(6) . . ?
C32 C31 C36 119.3(6) . . ?
C32 C31 P 120.6(5) . . y
C36 C31 P 120.0(5) . . y
C31 C32 C33 119.6(6) . . ?
C34 C33 C32 119.8(7) . . ?
C35 C34 C33 120.8(7) . . ?
C34 C35 C36 120.4(6) . . ?
C35 C36 C31 120.1(6) . . ?

loop_
_geom_bond_atom_site_label_1
_geom_bond_atom_site_label_2
_geom_bond_distance
_geom_bond_site_symmetry_2
_geom_bond_publ_flag
Au P 2.2220(15) . y
Au Cl 2.2847(16) . y
P C6 1.778(6) . y
P C31 1.813(6) . y
P C21 1.823(6) . y
Se C1 1.893(7) . y
Se C11 1.931(6) . y
Fe C9 2.025(7) . ?
Fe C1 2.031(6) . ?
Fe C7 2.032(6) . ?
Fe C4 2.035(7) . ?
Fe C10 2.035(6) . ?
Fe C2 2.037(7) . ?
Fe C6 2.039(6) . ?
Fe C3 2.042(8) . ?
Fe C8 2.042(7) . ?
Fe C5 2.048(7) . ?
C1 C5 1.432(9) . ?
C1 C2 1.434(9) . ?
C2 C3 1.412(10) . ?
C3 C4 1.371(12) . ?
C4 C5 1.400(11) . ?
C9 C8 1.377(10) . ?
C9 C10 1.422(9) . ?
C10 C6 1.432(8) . ?
C6 C7 1.426(8) . ?
C7 C8 1.436(9) . ?
C11 C12 1.342(9) . ?
C11 C16 1.365(9) . ?
C12 C13 1.412(10) . ?
C13 C14 1.368(11) . ?
C14 C15 1.351(11) . ?
C15 C16 1.366(9) . ?
C21 C26 1.371(8) . ?
C21 C22 1.387(8) . ?
C22 C23 1.383(8) . ?
C23 C24 1.369(9) . ?
C24 C25 1.372(9) . ?
C25 C26 1.384(9) . ?
C31 C32 1.385(8) . ?
C31 C36 1.388(8) . ?
C32 C33 1.394(8) . ?
C33 C34 1.370(9) . ?
C34 C35 1.357(9) . ?
C35 C36 1.376(9) . ?
